data_7711683
loop_
_publ_author_name
'Tang, Chunying'
'Sun, Yawei'
'Liu, Jianbiao'
'Xu, Qinfeng'
'Zhang, Chun-Yang'

_publ_section_title
;
 [Co(2,2&#x2019;-bipy)3]Ag3I6 with hole structure facilitates dye
 adsorption and photocatalytic reduction
;
_journal_name_full 'Dalton Transactions'
_journal_paper_doi 10.1039/D2DT03128K
_journal_year 2022
_chemical_formula_moiety 'C60 H48 Ag6 Co2 I12 N12'
_chemical_formula_sum 'C60 H48 Ag6 Co2 I12 N12'
_chemical_formula_weight 3224.98
_space_group_crystal_system trigonal
_space_group_IT_number 148
_space_group_name_Hall '-R 3'
_space_group_name_H-M_alt 'R -3 :H'
_atom_sites_solution_hydrogens geom
_audit_creation_method SHELXL-2017/1
_audit_update_record
;
2022-07-30 deposited with the CCDC.	2022-11-02 downloaded from the CCDC.
;
_cell_angle_alpha 90
_cell_angle_beta 90
_cell_angle_gamma 120
_cell_formula_units_Z 3
_cell_length_a 17.1262(2)
_cell_length_b 17.1262(2)
_cell_length_c 23.1047(5)
_cell_measurement_reflns_used 3343
_cell_measurement_temperature 298(2)
_cell_measurement_theta_max 29.0620
_cell_measurement_theta_min 3.7130
_cell_volume 5868.85(16)
_computing_cell_refinement 'CrysAlisPro 1.171.40.84a (Rigaku OD, 2020)'
_computing_data_collection 'CrysAlisPro 1.171.40.84a (Rigaku OD, 2020)'
_computing_data_reduction 'CrysAlisPro 1.171.40.84a (Rigaku OD, 2020)'
_computing_molecular_graphics 'Bruker SHELXTL'
_computing_publication_material 'Bruker SHELXTL'
_computing_structure_refinement 'SHELXL-2017/1 (Sheldrick, 2017)'
_computing_structure_solution 'Bruker SHELXTL'
_diffrn_ambient_temperature 298(2)
_diffrn_detector_area_resol_mean 16.0793
_diffrn_measured_fraction_theta_full 0.995
_diffrn_measured_fraction_theta_max 0.995
_diffrn_measurement_device_type 'SuperNova, Dual, Cu at home/near, Eos'
_diffrn_measurement_method '\w scans'
_diffrn_radiation_type MoK\a
_diffrn_radiation_wavelength 0.71073
_diffrn_reflns_av_R_equivalents 0.0240
_diffrn_reflns_av_unetI/netI 0.0305
_diffrn_reflns_Laue_measured_fraction_full 0.995
_diffrn_reflns_Laue_measured_fraction_max 0.995
_diffrn_reflns_limit_h_max 19
_diffrn_reflns_limit_h_min -20
_diffrn_reflns_limit_k_max 18
_diffrn_reflns_limit_k_min -20
_diffrn_reflns_limit_l_max 23
_diffrn_reflns_limit_l_min -27
_diffrn_reflns_number 4903
_diffrn_reflns_point_group_measured_fraction_full 0.995
_diffrn_reflns_point_group_measured_fraction_max 0.995
_diffrn_reflns_theta_full 25.242
_diffrn_reflns_theta_max 25.317
_diffrn_reflns_theta_min 3.264
_diffrn_source 'micro-focus sealed X-ray tube'
_exptl_absorpt_coefficient_mu 6.660
_exptl_absorpt_correction_T_max 1.00000
_exptl_absorpt_correction_T_min 0.43218
_exptl_absorpt_correction_type multi-scan
_exptl_absorpt_process_details
; 
CrysAlisPro 1.171.40.84a (Rigaku Oxford Diffraction, 2020) 
Empirical absorption correction using spherical harmonics, 
implemented in SCALE3 ABSPACK scaling algorithm. 
;
_exptl_crystal_colour black
_exptl_crystal_density_diffrn 2.737
_exptl_crystal_description block
_exptl_crystal_F_000 4392
_exptl_crystal_size_max 0.250
_exptl_crystal_size_mid 0.220
_exptl_crystal_size_min 0.200
_refine_diff_density_max 1.070
_refine_diff_density_min -1.089
_refine_diff_density_rms 0.146
_refine_ls_extinction_method none
_refine_ls_goodness_of_fit_ref 1.077
_refine_ls_hydrogen_treatment constr
_refine_ls_matrix_type full
_refine_ls_number_parameters 139
_refine_ls_number_reflns 2377
_refine_ls_number_restraints 0
_refine_ls_restrained_S_all 1.077
_refine_ls_R_factor_all 0.0345
_refine_ls_R_factor_gt 0.0294
_refine_ls_shift/su_max 0.001
_refine_ls_shift/su_mean 0.000
_refine_ls_structure_factor_coef Fsqd
_refine_ls_weighting_details 'w=1/[\s^2^(Fo^2^)+(0.0320P)^2^+24.7921P] where P=(Fo^2^+2Fc^2^)/3'
_refine_ls_weighting_scheme calc
_refine_ls_wR_factor_gt 0.0717
_refine_ls_wR_factor_ref 0.0741
_reflns_Friedel_coverage 0.000
_reflns_number_gt 2123
_reflns_number_total 2377
_reflns_threshold_expression 'I > 2\s(I)'
_cod_data_source_file d2dt03128k2.cif
_cod_data_source_block h-148
_cod_original_cell_volume 5868.85(19)
_cod_database_code 7711683
_shelx_shelxl_version_number 2017/1
_shelx_space_group_comment
;
The symmetry employed for this shelxl refinement is uniquely defined
by the following loop, which should always be used as a source of
symmetry information in preference to the above space-group names.
They are only intended as comments.
;
_shelx_estimated_absorpt_t_min 0.287
_shelx_estimated_absorpt_t_max 0.349

loop_
_space_group_symop_operation_xyz
'x, y, z'
'-y, x-y, z'
'-x+y, -x, z'
'x+2/3, y+1/3, z+1/3'
'-y+2/3, x-y+1/3, z+1/3'
'-x+y+2/3, -x+1/3, z+1/3'
'x+1/3, y+2/3, z+2/3'
'-y+1/3, x-y+2/3, z+2/3'
'-x+y+1/3, -x+2/3, z+2/3'
'-x, -y, -z'
'y, -x+y, -z'
'x-y, x, -z'
'-x+2/3, -y+1/3, -z+1/3'
'y+2/3, -x+y+1/3, -z+1/3'
'x-y+2/3, x+1/3, -z+1/3'
'-x+1/3, -y+2/3, -z+2/3'
'y+1/3, -x+y+2/3, -z+2/3'
'x-y+1/3, x+2/3, -z+2/3'

loop_
_atom_site_label
_atom_site_type_symbol
_atom_site_fract_x
_atom_site_fract_y
_atom_site_fract_z
_atom_site_U_iso_or_equiv
_atom_site_adp_type
_atom_site_occupancy
_atom_site_site_symmetry_order
_atom_site_calc_flag
_atom_site_refinement_flags_posn
_atom_site_refinement_flags_adp
_atom_site_refinement_flags_occupancy
_atom_site_disorder_assembly
_atom_site_disorder_group
Ag1 Ag 0.50389(3) 0.67876(3) 0.12768(2) 0.05051(16) Uani 1 1 d . . . . .
I1 I 0.34327(2) 0.52103(2) 0.08117(2) 0.03448(12) Uani 1 1 d . . . . .
I2 I 0.66723(2) 0.69464(3) 0.09182(2) 0.04070(13) Uani 1 1 d . . . . .
Co1 Co 0.333333 0.666667 0.83669(4) 0.0194(2) Uani 1 3 d S T P . .
N1 N 0.4207(2) 0.6533(2) 0.88174(16) 0.0229(8) Uani 1 1 d . . . . .
N2 N 0.3272(2) 0.5682(2) 0.79230(16) 0.0220(8) Uani 1 1 d . . . . .
C1 C 0.4637(3) 0.7004(3) 0.9290(2) 0.0322(11) Uani 1 1 d . . . . .
H1 H 0.455948 0.748069 0.940515 0.039 Uiso 1 1 calc R U . . .
C2 C 0.5193(3) 0.6803(4) 0.9613(2) 0.0359(12) Uani 1 1 d . . . . .
H2 H 0.549460 0.714637 0.993564 0.043 Uiso 1 1 calc R U . . .
C3 C 0.5294(3) 0.6081(4) 0.9446(2) 0.0355(12) Uani 1 1 d . . . . .
H3 H 0.563655 0.591031 0.966813 0.043 Uiso 1 1 calc R U . . .
C4 C 0.4880(3) 0.5620(3) 0.8948(2) 0.0317(11) Uani 1 1 d . . . . .
H4 H 0.496485 0.515285 0.882052 0.038 Uiso 1 1 calc R U . . .
C5 C 0.4339(3) 0.5856(3) 0.8639(2) 0.0235(10) Uani 1 1 d . . . . .
C6 C 0.3835(3) 0.5395(3) 0.8116(2) 0.0242(10) Uani 1 1 d . . . . .
C7 C 0.3912(3) 0.4725(3) 0.7829(2) 0.0325(12) Uani 1 1 d . . . . .
H7 H 0.430369 0.453939 0.796578 0.039 Uiso 1 1 calc R U . . .
C8 C 0.3406(4) 0.4340(4) 0.7344(2) 0.0395(13) Uani 1 1 d . . . . .
H8 H 0.346445 0.390292 0.714017 0.047 Uiso 1 1 calc R U . . .
C9 C 0.2806(4) 0.4609(4) 0.7159(2) 0.0405(13) Uani 1 1 d . . . . .
H9 H 0.243968 0.433988 0.683868 0.049 Uiso 1 1 calc R U . . .
C10 C 0.2759(3) 0.5282(3) 0.7458(2) 0.0296(11) Uani 1 1 d . . . . .
H10 H 0.235885 0.546390 0.733264 0.036 Uiso 1 1 calc R U . . .

loop_
_atom_site_aniso_label
_atom_site_aniso_U_11
_atom_site_aniso_U_22
_atom_site_aniso_U_33
_atom_site_aniso_U_23
_atom_site_aniso_U_13
_atom_site_aniso_U_12
Ag1 0.0520(3) 0.0552(3) 0.0474(3) 0.0040(2) 0.0017(2) 0.0292(2)
I1 0.03125(19) 0.0386(2) 0.0349(2) 0.00042(14) -0.00151(14) 0.01847(16)
I2 0.0367(2) 0.0501(2) 0.0329(2) 0.00210(16) 0.00065(15) 0.01992(17)
Co1 0.0204(3) 0.0204(3) 0.0176(6) 0.000 0.000 0.01018(16)
N1 0.0210(19) 0.025(2) 0.021(2) -0.0020(16) -0.0009(16) 0.0105(17)
N2 0.025(2) 0.0222(19) 0.019(2) -0.0021(15) 0.0018(15) 0.0117(17)
C1 0.034(3) 0.039(3) 0.026(3) -0.009(2) -0.006(2) 0.020(2)
C2 0.033(3) 0.051(3) 0.025(3) -0.009(2) -0.009(2) 0.021(3)
C3 0.034(3) 0.045(3) 0.033(3) 0.005(2) -0.005(2) 0.024(3)
C4 0.031(3) 0.034(3) 0.039(3) -0.004(2) -0.005(2) 0.022(2)
C5 0.024(2) 0.024(2) 0.024(3) 0.0027(19) 0.0028(19) 0.013(2)
C6 0.023(2) 0.022(2) 0.027(3) 0.0020(19) 0.002(2) 0.011(2)
C7 0.039(3) 0.031(3) 0.035(3) -0.002(2) -0.001(2) 0.022(2)
C8 0.052(3) 0.031(3) 0.036(3) -0.009(2) 0.001(3) 0.021(3)
C9 0.045(3) 0.036(3) 0.036(3) -0.012(2) -0.010(3) 0.017(3)
C10 0.032(3) 0.033(3) 0.024(3) -0.004(2) -0.007(2) 0.017(2)

loop_
_atom_type_symbol
_atom_type_description
_atom_type_scat_dispersion_real
_atom_type_scat_dispersion_imag
_atom_type_scat_source
C C 0.0033 0.0016 'International Tables Vol C Tables 4.2.6.8 and 6.1.1.4'
H H 0.0000 0.0000 'International Tables Vol C Tables 4.2.6.8 and 6.1.1.4'
N N 0.0061 0.0033 'International Tables Vol C Tables 4.2.6.8 and 6.1.1.4'
Co Co 0.3494 0.9721 'International Tables Vol C Tables 4.2.6.8 and 6.1.1.4'
Ag Ag -0.8971 1.1015 'International Tables Vol C Tables 4.2.6.8 and 6.1.1.4'
I I -0.4742 1.8119 'International Tables Vol C Tables 4.2.6.8 and 6.1.1.4'

loop_
_geom_angle_atom_site_label_1
_geom_angle_atom_site_label_2
_geom_angle_atom_site_label_3
_geom_angle
_geom_angle_site_symmetry_1
_geom_angle_site_symmetry_3
_geom_angle_publ_flag
I2 Ag1 I1 112.000(19) . 15 ?
I2 Ag1 I1 111.796(19) . 2_665 ?
I1 Ag1 I1 109.264(19) 15 2_665 ?
I2 Ag1 I1 114.40(2) . . ?
I1 Ag1 I1 108.489(19) 15 . ?
I1 Ag1 I1 100.20(2) 2_665 . ?
I2 Ag1 Ag1 125.380(19) . 14_455 ?
I1 Ag1 Ag1 54.876(18) 15 14_455 ?
I1 Ag1 Ag1 122.650(12) 2_665 14_455 ?
I1 Ag1 Ag1 54.229(11) . 14_455 ?
I2 Ag1 Ag1 122.998(19) . 15 ?
I1 Ag1 Ag1 55.466(18) 15 15 ?
I1 Ag1 Ag1 54.423(11) 2_665 15 ?
I1 Ag1 Ag1 122.299(11) . 15 ?
Ag1 Ag1 Ag1 93.78(2) 14_455 15 ?
Ag1 I1 Ag1 70.697(14) 14_455 3_565 ?
Ag1 I1 Ag1 70.302(14) 14_455 . ?
Ag1 I1 Ag1 113.93(2) 3_565 . ?
N1 Co1 N1 93.59(16) 2_665 . ?
N1 Co1 N1 93.58(16) 2_665 3_565 ?
N1 Co1 N1 93.59(15) . 3_565 ?
N1 Co1 N2 83.66(16) 2_665 2_665 ?
N1 Co1 N2 88.42(15) . 2_665 ?
N1 Co1 N2 176.70(15) 3_565 2_665 ?
N1 Co1 N2 88.42(15) 2_665 3_565 ?
N1 Co1 N2 176.70(15) . 3_565 ?
N1 Co1 N2 83.66(16) 3_565 3_565 ?
N2 Co1 N2 94.42(15) 2_665 3_565 ?
N1 Co1 N2 176.70(15) 2_665 . ?
N1 Co1 N2 83.66(15) . . ?
N1 Co1 N2 88.42(15) 3_565 . ?
N2 Co1 N2 94.42(16) 2_665 . ?
N2 Co1 N2 94.42(16) 3_565 . ?
C1 N1 C5 119.1(4) . . ?
C1 N1 Co1 126.6(3) . . ?
C5 N1 Co1 114.2(3) . . ?
C10 N2 C6 118.8(4) . . ?
C10 N2 Co1 127.4(3) . . ?
C6 N2 Co1 113.8(3) . . ?
N1 C1 C2 122.1(5) . . ?
N1 C1 H1 118.9 . . ?
C2 C1 H1 118.9 . . ?
C1 C2 C3 118.7(5) . . ?
C1 C2 H2 120.6 . . ?
C3 C2 H2 120.6 . . ?
C4 C3 C2 119.1(5) . . ?
C4 C3 H3 120.4 . . ?
C2 C3 H3 120.4 . . ?
C3 C4 C5 119.6(5) . . ?
C3 C4 H4 120.2 . . ?
C5 C4 H4 120.2 . . ?
N1 C5 C4 121.1(4) . . ?
N1 C5 C6 114.0(4) . . ?
C4 C5 C6 124.8(4) . . ?
N2 C6 C7 121.4(4) . . ?
N2 C6 C5 114.2(4) . . ?
C7 C6 C5 124.5(4) . . ?
C8 C7 C6 119.5(5) . . ?
C8 C7 H7 120.2 . . ?
C6 C7 H7 120.2 . . ?
C7 C8 C9 119.1(5) . . ?
C7 C8 H8 120.4 . . ?
C9 C8 H8 120.4 . . ?
C10 C9 C8 119.1(5) . . ?
C10 C9 H9 120.5 . . ?
C8 C9 H9 120.5 . . ?
N2 C10 C9 122.1(5) . . ?
N2 C10 H10 118.9 . . ?
C9 C10 H10 118.9 . . ?

loop_
_geom_bond_atom_site_label_1
_geom_bond_atom_site_label_2
_geom_bond_distance
_geom_bond_site_symmetry_2
_geom_bond_publ_flag
Ag1 I2 2.7973(6) . ?
Ag1 I1 2.8864(7) 15 ?
Ag1 I1 2.9023(6) 2_665 ?
Ag1 I1 2.9305(6) . ?
Ag1 Ag1 3.3491(7) 14_455 ?
Ag1 Ag1 3.3492(7) 15 ?
Co1 N1 1.927(4) 2_665 ?
Co1 N1 1.927(4) . ?
Co1 N1 1.927(4) 3_565 ?
Co1 N2 1.931(4) 2_665 ?
Co1 N2 1.931(4) 3_565 ?
Co1 N2 1.931(4) . ?
N1 C1 1.339(6) . ?
N1 C5 1.353(6) . ?
N2 C10 1.339(6) . ?
N2 C6 1.358(6) . ?
C1 C2 1.381(7) . ?
C1 H1 0.9300 . ?
C2 C3 1.386(7) . ?
C2 H2 0.9300 . ?
C3 C4 1.374(7) . ?
C3 H3 0.9300 . ?
C4 C5 1.381(6) . ?
C4 H4 0.9300 . ?
C5 C6 1.465(6) . ?
C6 C7 1.387(6) . ?
C7 C8 1.368(7) . ?
C7 H7 0.9300 . ?
C8 C9 1.389(8) . ?
C8 H8 0.9300 . ?
C9 C10 1.379(7) . ?
C9 H9 0.9300 . ?
C10 H10 0.9300 . ?

loop_
_geom_hbond_atom_site_label_D
_geom_hbond_atom_site_label_H
_geom_hbond_atom_site_label_A
_geom_hbond_distance_DH
_geom_hbond_distance_HA
_geom_hbond_distance_DA
_geom_hbond_angle_DHA
_geom_hbond_site_symmetry_A
_geom_hbond_publ_flag
C10 H10 N2 0.93 2.52 3.021(6) 113.8 3_565 yes
C4 H4 I2 0.93 3.33 3.847(5) 117.6 10_666 yes
C4 H4 I1 0.93 3.22 3.845(5) 126.7 10_666 yes
C2 H2 I2 0.93 3.17 3.867(5) 133.5 1_556 yes
C1 H1 N1 0.93 2.46 2.971(6) 114.4 2_665 yes

loop_
_geom_torsion_atom_site_label_1
_geom_torsion_atom_site_label_2
_geom_torsion_atom_site_label_3
_geom_torsion_atom_site_label_4
_geom_torsion
_geom_torsion_site_symmetry_1
_geom_torsion_site_symmetry_2
_geom_torsion_site_symmetry_3
_geom_torsion_site_symmetry_4
_geom_torsion_publ_flag
C5 N1 C1 C2 -1.9(7) . . . . ?
Co1 N1 C1 C2 174.2(4) . . . . ?
N1 C1 C2 C3 -1.2(8) . . . . ?
C1 C2 C3 C4 3.7(8) . . . . ?
C2 C3 C4 C5 -3.1(8) . . . . ?
C1 N1 C5 C4 2.6(7) . . . . ?
Co1 N1 C5 C4 -174.0(4) . . . . ?
C1 N1 C5 C6 -179.7(4) . . . . ?
Co1 N1 C5 C6 3.7(5) . . . . ?
C3 C4 C5 N1 0.0(7) . . . . ?
C3 C4 C5 C6 -177.5(5) . . . . ?
C10 N2 C6 C7 2.5(7) . . . . ?
Co1 N2 C6 C7 -176.6(4) . . . . ?
C10 N2 C6 C5 -177.8(4) . . . . ?
Co1 N2 C6 C5 3.1(5) . . . . ?
N1 C5 C6 N2 -4.5(6) . . . . ?
C4 C5 C6 N2 173.1(4) . . . . ?
N1 C5 C6 C7 175.2(4) . . . . ?
C4 C5 C6 C7 -7.2(8) . . . . ?
N2 C6 C7 C8 -0.4(8) . . . . ?
C5 C6 C7 C8 179.9(5) . . . . ?
C6 C7 C8 C9 -2.0(8) . . . . ?
C7 C8 C9 C10 2.4(8) . . . . ?
C6 N2 C10 C9 -2.1(7) . . . . ?
Co1 N2 C10 C9 176.9(4) . . . . ?
C8 C9 C10 N2 -0.3(8) . . . . ?
